data_1547087
loop_
_publ_author_name
'Ma, Zetong'
'Xiao, Chengyi'
'Liu, Chunming'
'Meng, Dong'
'Jiang, Wei'
'Wang, Zhaohui'

_publ_section_title
;
 Palladium-Catalyzed Si-C Bond Formation toward Sila-Annulated Perylene
 Diimides.
;
_journal_issue 16
_journal_name_full 'Organic letters'
_journal_page_first 4331
_journal_page_last 4334
_journal_paper_doi 10.1021/acs.orglett.7b02011
_journal_volume 19
_journal_year 2017
_chemical_formula_moiety 'C36 H20 F14 N2 O4 Si'
_chemical_formula_sum 'C36 H20 F14 N2 O4 Si'
_chemical_formula_weight 838.63
_space_group_crystal_system monoclinic
_space_group_IT_number 14
_space_group_name_Hall '-P 2ybc'
_space_group_name_H-M_alt 'P 1 21/c 1'
_symmetry_space_group_name_Hall '-P 2ybc'
_symmetry_space_group_name_H-M 'P 1 21/c 1'
_atom_sites_solution_hydrogens geom
_audit_creation_date 2017-01-09
_audit_creation_method
;
Olex2 1.2
(compiled 2016.11.30 svn.r3356 for OlexSys, GUI svn.r5289)
;
_audit_update_record
;
????
;
_cell_angle_alpha 90
_cell_angle_beta 102.583(13)
_cell_angle_gamma 90
_cell_formula_units_Z 4
_cell_length_a 16.491(11)
_cell_length_b 16.508(11)
_cell_length_c 13.190(9)
_cell_measurement_reflns_used 9622
_cell_measurement_temperature 173(2)
_cell_measurement_theta_max 27.4814
_cell_measurement_theta_min 1.2652
_cell_volume 3505(4)
_computing_cell_refinement 'CrystalClear (Rigaku Inc., 2007)'
_computing_data_collection 'CrystalClear (Rigaku Inc., 2007)'
_computing_data_reduction 'CrystalClear (Rigaku Inc., 2007)'
_computing_molecular_graphics 'Olex2 (Dolomanov et al., 2009)'
_computing_publication_material 'CIFTAB (Sheldrick, 2013)'
_computing_structure_refinement 'SHELXL (Sheldrick, 2014)'
_computing_structure_solution 'SHELXT (Sheldrick, 2014)'
_diffrn_ambient_temperature 173(2)
_diffrn_measured_fraction_theta_full 0.998
_diffrn_measured_fraction_theta_max 0.998
_diffrn_measurement_device_type 'MM007-HF CCD(Saturn 724+)'
_diffrn_measurement_method '\w scans at fixed \c = 45\%'
_diffrn_radiation_monochromator graphite
_diffrn_radiation_type MoK\a
_diffrn_radiation_wavelength 0.71073
_diffrn_reflns_av_R_equivalents 0.0924
_diffrn_reflns_av_unetI/netI 0.0842
_diffrn_reflns_Laue_measured_fraction_full 0.998
_diffrn_reflns_Laue_measured_fraction_max 0.998
_diffrn_reflns_limit_h_max 19
_diffrn_reflns_limit_h_min -19
_diffrn_reflns_limit_k_max 19
_diffrn_reflns_limit_k_min -19
_diffrn_reflns_limit_l_max 15
_diffrn_reflns_limit_l_min -15
_diffrn_reflns_number 22846
_diffrn_reflns_point_group_measured_fraction_full 0.998
_diffrn_reflns_point_group_measured_fraction_max 0.998
_diffrn_reflns_theta_full 25.198
_diffrn_reflns_theta_max 25.198
_diffrn_reflns_theta_min 1.265
_exptl_absorpt_coefficient_mu 0.186
_exptl_absorpt_correction_T_max 1.0000
_exptl_absorpt_correction_T_min 0.6711
_exptl_absorpt_correction_type multi-scan
_exptl_absorpt_process_details 'CrystalClear (Rigaku Inc., 2007)'
_exptl_crystal_colour red
_exptl_crystal_density_diffrn 1.589
_exptl_crystal_description needle
_exptl_crystal_F_000 1688
_exptl_crystal_size_max 0.51
_exptl_crystal_size_mid 0.06
_exptl_crystal_size_min 0.04
_refine_diff_density_max 0.450
_refine_diff_density_min -0.311
_refine_diff_density_rms 0.077
_refine_ls_extinction_method none
_refine_ls_goodness_of_fit_ref 1.230
_refine_ls_hydrogen_treatment constr
_refine_ls_matrix_type full
_refine_ls_number_parameters 516
_refine_ls_number_reflns 6300
_refine_ls_number_restraints 0
_refine_ls_restrained_S_all 1.230
_refine_ls_R_factor_all 0.1609
_refine_ls_R_factor_gt 0.1319
_refine_ls_shift/su_max 0.000
_refine_ls_shift/su_mean 0.000
_refine_ls_structure_factor_coef Fsqd
_refine_ls_weighting_details 'w=1/[\s^2^(Fo^2^)+(0.0452P)^2^+14.1933P] where P=(Fo^2^+2Fc^2^)/3'
_refine_ls_weighting_scheme calc
_refine_ls_wR_factor_gt 0.2287
_refine_ls_wR_factor_ref 0.2451
_reflns_Friedel_coverage 0.000
_reflns_number_gt 4897
_reflns_number_total 6300
_reflns_threshold_expression 'I > 2\s(I)'
_cod_data_source_file ol7b02011_si_002.cif
_cod_data_source_block a_sq
_cod_database_code 1547087
_shelx_shelxl_version_number 2014/7
_shelx_space_group_comment
;
The symmetry employed for this shelxl refinement is uniquely defined
by the following loop, which should always be used as a source of
symmetry information in preference to the above space-group names.
They are only intended as comments.
;
_olex2_refinement_description
;
1. Fixed Uiso
 At 1.2 times of:
  All C(H) groups, All C(H,H) groups
 At 1.5 times of:
  All C(H,H,H) groups
2.a Secondary CH2 refined with riding coordinates:
 C25(H25A,H25B), C29(H29A,H29B), C33(H33A,H33B), C35(H35A,H35B)
2.b Aromatic/amide H refined with riding coordinates:
 C3(H3), C4(H4), C7(H7), C8(H8), C13(H13), C18(H18)
2.c Idealised Me refined as rotating group:
 C34(H34A,H34B,H34C), C36(H36A,H36B,H36C)
;
_olex2_submission_special_instructions 'No special instructions were received'

loop_
_space_group_symop_operation_xyz
'x, y, z'
'-x, y+1/2, -z+1/2'
'-x, -y, -z'
'x, -y-1/2, z-1/2'

loop_
_atom_site_label
_atom_site_type_symbol
_atom_site_fract_x
_atom_site_fract_y
_atom_site_fract_z
_atom_site_U_iso_or_equiv
_atom_site_adp_type
_atom_site_occupancy
_atom_site_site_symmetry_order
_atom_site_calc_flag
_atom_site_refinement_flags_posn
Si1 Si 0.69550(11) 0.49199(10) 0.54866(14) 0.0320(4) Uani 1 1 d .
F1 F 1.0124(3) 0.8360(3) 0.2977(4) 0.0658(13) Uani 1 1 d .
F2 F 1.0281(3) 0.7107(3) 0.2576(4) 0.0691(14) Uani 1 1 d .
F3 F 1.0151(4) 0.7630(4) 0.0510(5) 0.0939(19) Uani 1 1 d .
F4 F 1.1238(3) 0.7935(3) 0.1710(5) 0.093(2) Uani 1 1 d .
F5 F 1.0740(4) 0.9096(4) 0.0264(6) 0.136(3) Uani 1 1 d .
F6 F 1.0686(5) 0.9442(4) 0.1765(7) 0.139(3) Uani 1 1 d .
F7 F 0.9565(3) 0.9176(4) 0.0690(5) 0.104(2) Uani 1 1 d .
F8 F 0.3367(2) 0.5667(2) 0.8706(3) 0.0457(10) Uani 1 1 d .
F9 F 0.3281(2) 0.6983(2) 0.8566(3) 0.0494(11) Uani 1 1 d .
F10 F 0.3231(3) 0.7033(3) 1.0694(4) 0.0617(13) Uani 1 1 d .
F11 F 0.3201(3) 0.5710(3) 1.0658(3) 0.0578(12) Uani 1 1 d .
F12 F 0.1815(3) 0.5837(3) 0.8995(4) 0.0861(17) Uani 1 1 d .
F13 F 0.1681(3) 0.6317(4) 1.0440(4) 0.0846(17) Uani 1 1 d .
F14 F 0.1830(3) 0.7124(3) 0.9228(5) 0.0917(19) Uani 1 1 d .
O1 O 0.8437(3) 0.8993(3) 0.2715(4) 0.0507(13) Uani 1 1 d .
O2 O 0.8611(3) 0.6238(3) 0.2435(4) 0.0519(13) Uani 1 1 d .
O3 O 0.4860(3) 0.7962(3) 0.9180(4) 0.0465(13) Uani 1 1 d .
O4 O 0.5093(3) 0.5236(3) 0.8697(4) 0.0431(12) Uani 1 1 d .
N1 N 0.8575(3) 0.7616(3) 0.2629(4) 0.0360(13) Uani 1 1 d .
N2 N 0.4938(3) 0.6599(3) 0.8891(4) 0.0316(12) Uani 1 1 d .
C1 C 0.8301(4) 0.8326(4) 0.3053(5) 0.0372(16) Uani 1 1 d .
C2 C 0.7843(4) 0.8213(4) 0.3889(5) 0.0330(15) Uani 1 1 d .
C3 C 0.7582(4) 0.8874(4) 0.4373(5) 0.0375(16) Uani 1 1 d .
H3 H 0.7705 0.9391 0.4173 0.045 Uiso 1 1 calc R
C4 C 0.7138(4) 0.8787(4) 0.5153(5) 0.0388(16) Uani 1 1 d .
H4 H 0.6981 0.9246 0.5473 0.047 Uiso 1 1 calc R
C5 C 0.6925(4) 0.8016(4) 0.5464(5) 0.0306(14) Uani 1 1 d .
C6 C 0.6440(4) 0.7893(3) 0.6281(5) 0.0285(14) Uani 1 1 d .
C7 C 0.6137(4) 0.8519(4) 0.6798(5) 0.0307(14) Uani 1 1 d .
H7 H 0.6230 0.9053 0.6630 0.037 Uiso 1 1 calc R
C8 C 0.5691(4) 0.8356(4) 0.7571(5) 0.0353(15) Uani 1 1 d .
H8 H 0.5488 0.8786 0.7900 0.042 Uiso 1 1 calc R
C9 C 0.5547(4) 0.7570(4) 0.7853(5) 0.0304(14) Uani 1 1 d .
C10 C 0.5085(4) 0.7417(4) 0.8685(5) 0.0341(15) Uani 1 1 d .
C11 C 0.5231(4) 0.5915(4) 0.8424(5) 0.0331(15) Uani 1 1 d .
C12 C 0.5700(4) 0.6092(4) 0.7604(5) 0.0302(14) Uani 1 1 d .
C13 C 0.6000(4) 0.5449(4) 0.7105(5) 0.0320(14) Uani 1 1 d .
H13 H 0.5905 0.4919 0.7290 0.038 Uiso 1 1 calc R
C14 C 0.6442(4) 0.5591(4) 0.6329(5) 0.0295(14) Uani 1 1 d .
C15 C 0.6572(4) 0.6403(4) 0.6078(5) 0.0286(14) Uani 1 1 d .
C16 C 0.7030(4) 0.6526(4) 0.5262(5) 0.0310(14) Uani 1 1 d .
C17 C 0.7303(4) 0.5833(4) 0.4824(5) 0.0319(14) Uani 1 1 d .
C18 C 0.7759(4) 0.5944(4) 0.4046(5) 0.0346(15) Uani 1 1 d .
H18 H 0.7949 0.5495 0.3741 0.042 Uiso 1 1 calc R
C19 C 0.7930(4) 0.6724(4) 0.3728(5) 0.0343(15) Uani 1 1 d .
C20 C 0.8405(4) 0.6813(4) 0.2890(5) 0.0392(16) Uani 1 1 d .
C21 C 0.7661(4) 0.7422(4) 0.4183(5) 0.0295(14) Uani 1 1 d .
C22 C 0.7194(4) 0.7326(4) 0.4974(5) 0.0325(15) Uani 1 1 d .
C23 C 0.6276(4) 0.7072(4) 0.6563(4) 0.0288(14) Uani 1 1 d .
C24 C 0.5833(4) 0.6912(4) 0.7332(5) 0.0325(14) Uani 1 1 d .
C25 C 0.9009(4) 0.7728(4) 0.1783(5) 0.0430(17) Uani 1 1 d .
H25A H 0.8795 0.8209 0.1392 0.052 Uiso 1 1 calc R
H25B H 0.8898 0.7268 0.1317 0.052 Uiso 1 1 calc R
C26 C 0.9949(4) 0.7817(5) 0.2180(6) 0.0452(18) Uani 1 1 d .
C27 C 1.0424(5) 0.8087(5) 0.1363(7) 0.057(2) Uani 1 1 d .
C28 C 1.0350(6) 0.8962(7) 0.1008(9) 0.075(3) Uani 1 1 d .
C29 C 0.4470(4) 0.6442(4) 0.9693(5) 0.0371(16) Uani 1 1 d .
H29A H 0.4570 0.6878 1.0199 0.045 Uiso 1 1 calc R
H29B H 0.4666 0.5943 1.0050 0.045 Uiso 1 1 calc R
C30 C 0.3553(4) 0.6376(4) 0.9248(5) 0.0402(16) Uani 1 1 d .
C31 C 0.3016(4) 0.6396(4) 1.0070(5) 0.0393(16) Uani 1 1 d .
C32 C 0.2068(5) 0.6421(5) 0.9663(7) 0.056(2) Uani 1 1 d .
C33 C 0.7833(4) 0.4300(4) 0.6244(5) 0.0427(17) Uani 1 1 d .
H33A H 0.8026 0.3929 0.5777 0.051 Uiso 1 1 calc R
H33B H 0.8291 0.4656 0.6542 0.051 Uiso 1 1 calc R
C34 C 0.7583(6) 0.3820(5) 0.7109(7) 0.072(3) Uani 1 1 d .
H34A H 0.7121 0.3476 0.6820 0.107 Uiso 1 1 calc GR
H34B H 0.7426 0.4186 0.7598 0.107 Uiso 1 1 calc GR
H34C H 0.8042 0.3494 0.7455 0.107 Uiso 1 1 calc GR
C35 C 0.6173(4) 0.4295(4) 0.4572(5) 0.0404(16) Uani 1 1 d .
H35A H 0.5980 0.3861 0.4955 0.049 Uiso 1 1 calc R
H35B H 0.5699 0.4631 0.4270 0.049 Uiso 1 1 calc R
C36 C 0.6540(5) 0.3933(5) 0.3702(6) 0.057(2) Uani 1 1 d .
H36A H 0.6650 0.4359 0.3254 0.086 Uiso 1 1 calc GR
H36B H 0.6152 0.3556 0.3308 0.086 Uiso 1 1 calc GR
H36C H 0.7049 0.3657 0.3998 0.086 Uiso 1 1 calc GR

loop_
_atom_site_aniso_label
_atom_site_aniso_U_11
_atom_site_aniso_U_22
_atom_site_aniso_U_33
_atom_site_aniso_U_23
_atom_site_aniso_U_13
_atom_site_aniso_U_12
Si1 0.0401(10) 0.0303(9) 0.0274(9) 0.0015(8) 0.0113(8) -0.0003(8)
F1 0.043(2) 0.089(4) 0.063(3) -0.008(3) 0.008(2) -0.011(2)
F2 0.045(3) 0.071(3) 0.088(4) 0.037(3) 0.010(2) 0.003(2)
F3 0.120(5) 0.101(4) 0.081(4) -0.012(3) 0.066(4) -0.017(4)
F4 0.048(3) 0.103(4) 0.142(5) 0.048(4) 0.047(3) 0.020(3)
F5 0.138(6) 0.138(6) 0.164(7) 0.082(5) 0.103(5) 0.005(5)
F6 0.178(8) 0.070(4) 0.156(7) 0.021(4) 0.010(6) -0.043(5)
F7 0.069(4) 0.101(4) 0.145(6) 0.077(4) 0.028(4) 0.007(3)
F8 0.047(2) 0.055(2) 0.037(2) -0.0147(19) 0.0130(18) -0.008(2)
F9 0.046(2) 0.061(3) 0.041(2) 0.016(2) 0.0095(19) 0.005(2)
F10 0.055(3) 0.068(3) 0.067(3) -0.036(2) 0.025(2) -0.006(2)
F11 0.062(3) 0.071(3) 0.047(3) 0.020(2) 0.025(2) 0.009(2)
F12 0.048(3) 0.106(4) 0.102(4) -0.034(4) 0.011(3) -0.015(3)
F13 0.051(3) 0.141(5) 0.072(4) 0.008(3) 0.036(3) 0.007(3)
F14 0.051(3) 0.084(4) 0.144(6) 0.042(4) 0.030(3) 0.026(3)
O1 0.053(3) 0.048(3) 0.055(3) 0.018(3) 0.019(3) -0.003(2)
O2 0.066(3) 0.050(3) 0.049(3) 0.004(3) 0.033(3) 0.004(3)
O3 0.060(3) 0.033(3) 0.054(3) -0.012(2) 0.028(3) 0.001(2)
O4 0.056(3) 0.033(3) 0.047(3) 0.009(2) 0.027(2) 0.007(2)
N1 0.035(3) 0.045(3) 0.033(3) 0.010(3) 0.016(2) -0.006(3)
N2 0.033(3) 0.041(3) 0.023(3) 0.003(2) 0.009(2) -0.001(2)
C1 0.031(4) 0.045(4) 0.034(4) 0.010(3) 0.003(3) -0.004(3)
C2 0.029(3) 0.034(4) 0.032(4) 0.006(3) 0.000(3) 0.001(3)
C3 0.043(4) 0.027(3) 0.040(4) 0.011(3) 0.005(3) -0.003(3)
C4 0.047(4) 0.030(3) 0.041(4) 0.001(3) 0.012(3) 0.000(3)
C5 0.029(3) 0.032(3) 0.031(3) 0.000(3) 0.006(3) 0.001(3)
C6 0.026(3) 0.026(3) 0.031(4) 0.003(3) 0.002(3) 0.002(3)
C7 0.031(3) 0.021(3) 0.041(4) 0.000(3) 0.009(3) 0.002(3)
C8 0.040(4) 0.033(4) 0.033(4) -0.006(3) 0.008(3) 0.007(3)
C9 0.024(3) 0.040(4) 0.027(3) 0.000(3) 0.004(3) -0.001(3)
C10 0.031(3) 0.035(4) 0.034(4) -0.003(3) 0.003(3) -0.001(3)
C11 0.026(3) 0.040(4) 0.033(4) -0.002(3) 0.004(3) 0.010(3)
C12 0.028(3) 0.036(3) 0.027(3) 0.004(3) 0.006(3) -0.001(3)
C13 0.039(4) 0.027(3) 0.030(4) 0.000(3) 0.009(3) 0.001(3)
C14 0.032(3) 0.030(3) 0.029(3) -0.001(3) 0.012(3) -0.002(3)
C15 0.026(3) 0.032(3) 0.026(3) 0.002(3) 0.001(3) 0.003(3)
C16 0.030(3) 0.031(3) 0.033(4) 0.003(3) 0.009(3) 0.000(3)
C17 0.039(4) 0.030(3) 0.029(3) 0.001(3) 0.014(3) -0.005(3)
C18 0.032(3) 0.035(4) 0.039(4) 0.000(3) 0.013(3) 0.002(3)
C19 0.035(4) 0.033(3) 0.035(4) -0.001(3) 0.008(3) 0.003(3)
C20 0.042(4) 0.050(4) 0.030(4) 0.007(3) 0.017(3) 0.008(3)
C21 0.025(3) 0.032(3) 0.029(3) 0.007(3) 0.000(3) -0.001(3)
C22 0.037(4) 0.027(3) 0.031(4) 0.008(3) 0.003(3) 0.002(3)
C23 0.031(3) 0.033(3) 0.019(3) 0.001(3) -0.001(3) 0.008(3)
C24 0.036(3) 0.031(3) 0.030(4) -0.006(3) 0.006(3) 0.003(3)
C25 0.038(4) 0.051(4) 0.043(4) 0.008(3) 0.013(3) -0.004(3)
C26 0.036(4) 0.050(4) 0.050(5) 0.014(4) 0.012(3) 0.007(3)
C27 0.044(5) 0.063(5) 0.066(6) 0.014(5) 0.018(4) -0.003(4)
C28 0.049(5) 0.083(7) 0.092(8) 0.039(6) 0.016(5) 0.003(5)
C29 0.038(4) 0.044(4) 0.033(4) 0.001(3) 0.015(3) 0.011(3)
C30 0.052(4) 0.039(4) 0.030(4) 0.005(3) 0.009(3) 0.001(3)
C31 0.044(4) 0.044(4) 0.033(4) 0.001(3) 0.015(3) 0.001(3)
C32 0.049(5) 0.058(5) 0.059(5) -0.004(4) 0.011(4) -0.009(4)
C33 0.048(4) 0.038(4) 0.041(4) -0.002(3) 0.007(3) 0.009(3)
C34 0.094(7) 0.058(5) 0.069(6) 0.029(5) 0.033(5) 0.033(5)
C35 0.053(4) 0.043(4) 0.025(4) -0.002(3) 0.010(3) -0.007(3)
C36 0.074(6) 0.054(5) 0.047(5) -0.016(4) 0.021(4) -0.014(4)

loop_
_atom_type_symbol
_atom_type_description
_atom_type_scat_dispersion_real
_atom_type_scat_dispersion_imag
_atom_type_scat_source
C C 0.0033 0.0016 'International Tables Vol C Tables 4.2.6.8 and 6.1.1.4'
H H 0.0000 0.0000 'International Tables Vol C Tables 4.2.6.8 and 6.1.1.4'
F F 0.0171 0.0103 'International Tables Vol C Tables 4.2.6.8 and 6.1.1.4'
N N 0.0061 0.0033 'International Tables Vol C Tables 4.2.6.8 and 6.1.1.4'
O O 0.0106 0.0060 'International Tables Vol C Tables 4.2.6.8 and 6.1.1.4'
Si Si 0.0817 0.0704 'International Tables Vol C Tables 4.2.6.8 and 6.1.1.4'

loop_
_geom_angle_atom_site_label_1
_geom_angle_atom_site_label_2
_geom_angle_atom_site_label_3
_geom_angle
C17 Si1 C14 91.4(3)
C33 Si1 C14 113.5(3)
C33 Si1 C17 113.8(3)
C35 Si1 C14 111.6(3)
C35 Si1 C17 112.1(3)
C35 Si1 C33 112.7(3)
C1 N1 C25 116.7(5)
C20 N1 C1 125.6(5)
C20 N1 C25 117.5(6)
C10 N2 C11 126.2(5)
C10 N2 C29 116.6(5)
C11 N2 C29 117.1(5)
O1 C1 N1 120.0(6)
O1 C1 C2 123.2(6)
N1 C1 C2 116.8(6)
C3 C2 C1 120.6(6)
C3 C2 C21 119.7(6)
C21 C2 C1 119.7(6)
C2 C3 H3 119.1
C2 C3 C4 121.9(6)
C4 C3 H3 119.1
C3 C4 H4 119.6
C3 C4 C5 120.9(6)
C5 C4 H4 119.6
C4 C5 C6 122.8(6)
C4 C5 C22 118.0(6)
C22 C5 C6 119.2(5)
C7 C6 C5 124.1(5)
C7 C6 C23 117.7(5)
C23 C6 C5 118.2(5)
C6 C7 H7 119.5
C6 C7 C8 120.9(6)
C8 C7 H7 119.5
C7 C8 H8 119.3
C9 C8 C7 121.4(6)
C9 C8 H8 119.3
C8 C9 C10 120.1(6)
C8 C9 C24 119.6(6)
C24 C9 C10 120.3(6)
O3 C10 N2 121.4(6)
O3 C10 C9 122.4(6)
N2 C10 C9 116.2(5)
O4 C11 N2 120.2(6)
O4 C11 C12 123.9(6)
N2 C11 C12 115.9(6)
C13 C12 C11 119.1(6)
C13 C12 C24 120.8(5)
C24 C12 C11 120.1(5)
C12 C13 H13 119.6
C12 C13 C14 120.7(6)
C14 C13 H13 119.6
C13 C14 Si1 134.5(5)
C13 C14 C15 117.6(5)
C15 C14 Si1 107.9(4)
C14 C15 C16 115.9(5)
C14 C15 C23 123.4(5)
C23 C15 C16 120.7(5)
C17 C16 C15 117.1(5)
C17 C16 C22 123.7(6)
C22 C16 C15 119.2(5)
C16 C17 Si1 107.6(4)
C16 C17 C18 117.7(6)
C18 C17 Si1 134.7(5)
C17 C18 H18 119.6
C19 C18 C17 120.8(6)
C19 C18 H18 119.6
C18 C19 C20 119.0(6)
C18 C19 C21 121.3(6)
C21 C19 C20 119.7(6)
O2 C20 N1 121.4(6)
O2 C20 C19 122.6(6)
N1 C20 C19 115.9(6)
C2 C21 C19 122.1(6)
C2 C21 C22 118.9(6)
C19 C21 C22 119.1(5)
C5 C22 C21 120.6(5)
C16 C22 C5 121.8(6)
C16 C22 C21 117.5(6)
C15 C23 C6 120.9(5)
C24 C23 C6 121.3(5)
C24 C23 C15 117.8(6)
C9 C24 C12 121.2(6)
C23 C24 C9 119.2(6)
C23 C24 C12 119.6(5)
N1 C25 H25A 109.2
N1 C25 H25B 109.2
N1 C25 C26 112.3(6)
H25A C25 H25B 107.9
C26 C25 H25A 109.2
C26 C25 H25B 109.2
F1 C26 C25 110.7(6)
F1 C26 C27 107.2(6)
F2 C26 F1 105.9(6)
F2 C26 C25 110.2(6)
F2 C26 C27 107.4(6)
C27 C26 C25 115.0(6)
F3 C27 C26 107.2(6)
F3 C27 C28 106.6(8)
F4 C27 F3 107.9(7)
F4 C27 C26 109.4(7)
F4 C27 C28 106.8(7)
C28 C27 C26 118.5(7)
F5 C28 F7 109.0(8)
F5 C28 C27 112.0(9)
F6 C28 F5 106.1(9)
F6 C28 F7 107.7(10)
F6 C28 C27 110.6(8)
F7 C28 C27 111.1(8)
N2 C29 H29A 109.2
N2 C29 H29B 109.2
N2 C29 C30 112.1(5)
H29A C29 H29B 107.9
C30 C29 H29A 109.2
C30 C29 H29B 109.2
F8 C30 C29 110.9(6)
F8 C30 C31 106.7(5)
F9 C30 F8 106.3(5)
F9 C30 C29 111.3(5)
F9 C30 C31 107.1(5)
C29 C30 C31 114.0(6)
F10 C31 F11 107.8(6)
F10 C31 C30 109.5(6)
F10 C31 C32 107.8(6)
F11 C31 C30 106.8(5)
F11 C31 C32 107.7(6)
C32 C31 C30 116.8(6)
F12 C32 F13 106.7(7)
F12 C32 F14 109.6(7)
F12 C32 C31 111.4(7)
F13 C32 C31 110.4(7)
F14 C32 F13 107.6(7)
F14 C32 C31 111.1(6)
Si1 C33 H33A 109.1
Si1 C33 H33B 109.1
H33A C33 H33B 107.9
C34 C33 Si1 112.3(5)
C34 C33 H33A 109.1
C34 C33 H33B 109.1
C33 C34 H34A 109.5
C33 C34 H34B 109.5
C33 C34 H34C 109.5
H34A C34 H34B 109.5
H34A C34 H34C 109.5
H34B C34 H34C 109.5
Si1 C35 H35A 109.3
Si1 C35 H35B 109.3
H35A C35 H35B 107.9
C36 C35 Si1 111.7(5)
C36 C35 H35A 109.3
C36 C35 H35B 109.3
C35 C36 H36A 109.5
C35 C36 H36B 109.5
C35 C36 H36C 109.5
H36A C36 H36B 109.5
H36A C36 H36C 109.5
H36B C36 H36C 109.5

loop_
_geom_bond_atom_site_label_1
_geom_bond_atom_site_label_2
_geom_bond_distance
Si1 C14 1.895(6)
Si1 C17 1.894(6)
Si1 C33 1.874(7)
Si1 C35 1.871(7)
F1 C26 1.365(8)
F2 C26 1.348(8)
F3 C27 1.347(10)
F4 C27 1.345(9)
F5 C28 1.304(11)
F6 C28 1.301(12)
F7 C28 1.320(10)
F8 C30 1.371(7)
F9 C30 1.356(7)
F10 C31 1.336(8)
F11 C31 1.368(8)
F12 C32 1.311(9)
F13 C32 1.331(9)
F14 C32 1.316(9)
O1 C1 1.227(8)
O2 C20 1.211(8)
O3 C10 1.216(7)
O4 C11 1.214(7)
N1 C1 1.415(8)
N1 C20 1.413(8)
N1 C25 1.462(8)
N2 C10 1.409(8)
N2 C11 1.420(8)
N2 C29 1.463(7)
C1 C2 1.477(9)
C2 C3 1.379(9)
C2 C21 1.413(8)
C3 H3 0.9300
C3 C4 1.394(9)
C4 H4 0.9300
C4 C5 1.405(8)
C5 C6 1.490(8)
C5 C22 1.427(8)
C6 C7 1.389(8)
C6 C23 1.447(8)
C7 H7 0.9300
C7 C8 1.408(9)
C8 H8 0.9300
C8 C9 1.385(9)
C9 C10 1.488(8)
C9 C24 1.419(8)
C11 C12 1.489(8)
C12 C13 1.396(8)
C12 C24 1.429(8)
C13 H13 0.9300
C13 C14 1.400(8)
C14 C15 1.408(8)
C15 C16 1.458(8)
C15 C23 1.416(8)
C16 C17 1.399(8)
C16 C22 1.416(8)
C17 C18 1.410(8)
C18 H18 0.9300
C18 C19 1.400(9)
C19 C20 1.494(9)
C19 C21 1.415(8)
C21 C22 1.435(8)
C23 C24 1.398(8)
C25 H25A 0.9700
C25 H25B 0.9700
C25 C26 1.532(9)
C26 C27 1.530(10)
C27 C28 1.515(12)
C29 H29A 0.9700
C29 H29B 0.9700
C29 C30 1.503(9)
C30 C31 1.541(9)
C31 C32 1.540(10)
C33 H33A 0.9700
C33 H33B 0.9700
C33 C34 1.518(10)
C34 H34A 0.9600
C34 H34B 0.9600
C34 H34C 0.9600
C35 H35A 0.9700
C35 H35B 0.9700
C35 C36 1.531(9)
C36 H36A 0.9600
C36 H36B 0.9600
C36 H36C 0.9600
